data_9015988
loop_
_publ_author_name
'Giustetto, R.'
'Levy, D.'
'Wahyudi, O.'
'Ricchiardi, G.'
'Vitillo, J. G.'

_publ_section_title
;
 Crystal structure refinement of a sepiolite/indigo Maya Blue pigment
 using molecular modelling and synchrotron diffraction
 Note: Sepiolite with indigo forming Maya Blue
;
_journal_name_full 'European Journal of Mineralogy'
_journal_page_first 449
_journal_page_last 466
_journal_paper_doi 10.1127/0935-1221/2011/0023-2105
_journal_volume 23
_journal_year 2011
_chemical_compound_source Synthetic
_chemical_formula_sum 'C1.083 H5.48 Mg2 N0.136 O11.376 Si3'
_chemical_name_mineral Sepiolite
_space_group_IT_number 52
_symmetry_space_group_name_Hall '-P 2ab 2n'
_symmetry_space_group_name_H-M 'P n c n'
_cell_angle_alpha 90
_cell_angle_beta 90
_cell_angle_gamma 90
_cell_length_a 13.271
_cell_length_b 27.072
_cell_length_c 5.2748
_cell_volume 1895.091
_database_code_amcsd 0018364
_exptl_crystal_density_diffrn 2.350
_cod_original_formula_sum 'Mg2 O11.376 Si3 C1.083 N.136 H5.48'
_cod_database_code 9015988

loop_
_space_group_symop_operation_xyz
x,y,z
1/2-x,1/2+y,1/2+z
1/2+x,1/2-y,1/2-z
1/2+x,1/2+y,-z
1/2-x,1/2-y,z
x,-y,1/2+z
-x,y,1/2-z
-x,-y,-z

loop_
_atom_site_label
_atom_site_fract_x
_atom_site_fract_y
_atom_site_fract_z
_atom_site_occupancy
_atom_site_U_iso_or_equiv
_atom_site_type_symbol
_atom_site_attached_hydrogens
Mg1 0.00000 0.03130 0.25000 1.00000 0.01670 Mg 0
Mg2 0.00000 0.07870 0.75000 1.00000 0.01670 Mg 0
Mg3 0.00000 0.14350 0.25000 1.00000 0.01670 Mg 0
Mg4 0.00000 0.20650 0.75000 1.00000 0.01670 Mg 0
O1 0.07960 0.02960 0.58300 1.00000 0.01250 O 0
O2 0.09890 0.08030 0.09500 1.00000 0.01250 O 0
O3 0.08280 0.14060 0.58100 1.00000 0.01250 O 0
Si1 0.19900 0.02990 0.58650 1.00000 0.01180 Si 0
Si2 0.20370 0.14110 0.57150 1.00000 0.01180 Si 0
Si3 0.22220 0.19390 0.06030 1.00000 0.01180 Si 0
O4 0.10150 0.19400 0.08000 1.00000 0.01250 O 0
O5 0.23850 0.00300 0.32680 1.00000 0.01250 O 0
O6 0.24610 0.08510 0.56300 1.00000 0.01250 O 0
O7 0.25610 0.16980 0.32990 1.00000 0.01250 O 0
O8 0.26310 0.17390 0.78560 1.00000 0.01250 O 0
O9 0.25000 0.25000 0.12400 1.00000 0.01250 O 0
Wat10 0.07680 0.25360 0.59000 0.98500 0.02610 O 2
Wat11 0.60810 -0.12660 -0.45100 0.56000 0.04000 O 2
Wat13 0.50000 0.18080 0.25000 0.43000 0.04000 O 2
C1 -0.00300 0.40740 0.30500 0.06770 0.01840 C 0
C2 -0.01100 0.45030 0.10300 0.03390 0.01840 C 0
C3 -0.01400 0.42100 -0.13700 0.06770 0.01840 C 0
C4 -0.02100 0.43680 -0.39400 0.06770 0.01840 C 0
C5 -0.02200 0.40120 -0.58500 0.06770 0.01840 C 0
N -0.00100 0.36060 0.18500 0.03390 0.01840 N 0
Oin -0.01400 0.49570 0.12300 0.03390 0.01840 O 0
C2* 0.00000 0.35320 0.19100 0.03390 0.01840 C 0
C3* -0.00800 0.36430 -0.08600 0.06770 0.01840 C 0
C4* -0.01000 0.33200 -0.29800 0.06770 0.01840 C 0
C5* -0.01700 0.35240 -0.54000 0.06770 0.01840 C 0
N* -0.01000 0.44290 0.11000 0.03390 0.01840 N 0
Oin* 0.00500 0.31210 0.29100 0.03390 0.01840 O 0
C1* 0.00300 0.41680 0.57300 0.06770 0.01840 C 0
C2** 0.00100 0.47090 0.68700 0.03390 0.01840 C 0
C3** 0.00800 0.45980 0.96400 0.06770 0.01840 C 0
C4** 0.01000 0.49210 1.17600 0.06770 0.01840 C 0
C5** 0.01700 0.47180 1.41900 0.06770 0.01840 C 0
N** 0.01000 0.38120 0.76900 0.03390 0.01840 N 0
Oin** -0.00500 0.51200 0.58700 0.03390 0.01840 O 0
C2*** 0.01100 0.37380 0.77600 0.03390 0.01840 C 0
C3*** 0.01400 0.40310 1.01600 0.06770 0.01840 C 0
C4*** 0.02100 0.38740 1.27200 0.06770 0.01840 C 0
C5*** 0.02200 0.42300 1.46300 0.06770 0.01840 C 0
N*** 0.00100 0.46350 0.69300 0.03390 0.01840 N 0
Oin*** 0.01400 0.32850 0.75500 0.03390 0.01840 O 0
Wat15 -0.08700 0.62130 0.10700 0.57000 0.04000 O 2
Wat16 0.17300 0.42810 0.12000 0.19000 0.04000 O 2
Wat18 0.11760 0.52680 0.16700 0.22000 0.04000 O 2

loop_
_cod_changelog_entry_id
_cod_changelog_entry_author
_cod_changelog_entry_date
_cod_changelog_entry_text
1
;cod-tools version 3.8.0
Id: cif_guess_AMCSD_atom_types 9581 2023-05-17 12:35:41Z saulius
;
2023-05-23T09:23:32+03:00
;Derived atom types and hydrogen counts
from atom names that follow the AMCSD naming convention
(Wat == water, O-H == hydroxyl).
;

loop_
_cod_related_entry_id
_cod_related_entry_database
_cod_related_entry_code
1 AMCSD 0018364

_cell_formula_units_Z 8
